data_1529625
loop_
_publ_author_name
'Benazeth, S.'
'Laruelle, L.'
'Guittard, M.'

_publ_section_title
;
 Structure moyenne d'un oxyseleniure de lanthane et gallium (La O)4 Ga1.88
 Se4.82
;
_journal_name_full 'Journal of Solid State Chemistry'
_journal_page_first 148
_journal_page_last 153
_journal_volume 78
_journal_year 1989
_chemical_formula_sum 'Ga1.88 La4 O4 Se4.82'
_chemical_name_systematic 'La4 Ga1.88 O4 Se4.82'
_space_group_IT_number 139
_symmetry_space_group_name_Hall '-I 4 2'
_symmetry_space_group_name_H-M 'I 4/m m m'
_cell_angle_alpha 90
_cell_angle_beta 90
_cell_angle_gamma 90
_cell_formula_units_Z 1
_cell_length_a 4.178
_cell_length_b 4.178
_cell_length_c 19.546
_cell_volume 341.189
_citation_journal_id_ASTM JSSCBI
_cod_data_source_file Benazeth_JSSCBI_1989_1859.cif
_cod_data_source_block Ga1.88La4O4Se4.82
_cod_original_cell_volume 341.1888
_cod_database_code 1529625

loop_
_symmetry_equiv_pos_as_xyz
x,y,z
-y,x,z
-x,-y,z
y,-x,z
x,-y,-z
y,x,-z
-x,y,-z
-y,-x,-z
-x,-y,-z
y,-x,-z
x,y,-z
-y,x,-z
-x,y,z
-y,-x,z
x,-y,z
y,x,z
x+1/2,y+1/2,z+1/2
-y+1/2,x+1/2,z+1/2
-x+1/2,-y+1/2,z+1/2
y+1/2,-x+1/2,z+1/2
x+1/2,-y+1/2,-z+1/2
y+1/2,x+1/2,-z+1/2
-x+1/2,y+1/2,-z+1/2
-y+1/2,-x+1/2,-z+1/2
-x+1/2,-y+1/2,-z+1/2
y+1/2,-x+1/2,-z+1/2
x+1/2,y+1/2,-z+1/2
-y+1/2,x+1/2,-z+1/2
-x+1/2,y+1/2,z+1/2
-y+1/2,-x+1/2,z+1/2
x+1/2,-y+1/2,z+1/2
y+1/2,x+1/2,z+1/2

loop_
_atom_site_label
_atom_site_type_symbol
_atom_site_fract_x
_atom_site_fract_y
_atom_site_fract_z
_atom_site_occupancy
_atom_site_U_iso_or_equiv
O1 O-2 0 0.5 0.25 1 0.0
Ga1 Ga+3 0.5 0.302 0 0.235 0.0
La1 La+3 0 0 0.188 1 0.0
Se2 Se-2 0 0 0 0.696 0.0
Se1 Se-2 0.5 0.5 0.1122 0.857 0.0
